data_4310577
loop_
_publ_author_name
'Patrice M. T. Piggot'
'Lincoln A. Hall'
'Andrew J. P. White'
'David J. Williams'
'Laurence K. Thompson'

_publ_section_title
;
 Synthesis, Structure, and Magnetochemical Analysis of Selected First-Row
 Transition-Metal Anilino- and Anisolesquarate Compounds
;
_journal_name_full 'Inorganic Chemistry'
_journal_page_first 1167
_journal_page_last 1174
_journal_paper_doi 10.1021/ic035193g
_journal_volume 43
_journal_year 2004
_chemical_formula_sum 'C20 H24 N2 Ni O12'
_chemical_formula_weight 543.12
_chemical_name_systematic
; 
 ? 
;
_space_group_IT_number 15
_symmetry_cell_setting monoclinic
_symmetry_space_group_name_Hall '-C 2yc'
_symmetry_space_group_name_H-M 'C 1 2/c 1'
_atom_sites_solution_hydrogens geom
_atom_sites_solution_primary direct
_atom_sites_solution_secondary difmap
_audit_creation_method SHELXL
_cell_angle_alpha 90.00
_cell_angle_beta 97.4167(10)
_cell_angle_gamma 90.00
_cell_formula_units_Z 8
_cell_length_a 12.4987(3)
_cell_length_b 9.2437(2)
_cell_length_c 40.2057(14)
_cell_measurement_temperature 150(2)
_cell_volume 4606.3(2)
_computing_data_reduction 'Siemens SHELXTL'
_computing_molecular_graphics 'Siemens SHELXTL'
_computing_publication_material 'Siemens SHELXTL'
_computing_structure_refinement 'SHELXL-93 (Sheldrick, 1993)'
_computing_structure_solution 'SHELXS-86 (Sheldrick, 1990)'
_diffrn_ambient_temperature 150(2)
_diffrn_measurement_device 'Nonius Kappa CCD'
_diffrn_measurement_method '\w scans'
_diffrn_radiation_monochromator graphite
_diffrn_radiation_source 'fine-focus sealed tube'
_diffrn_radiation_type MoK\a
_diffrn_radiation_wavelength 0.71073
_diffrn_reflns_av_R_equivalents 0.0400
_diffrn_reflns_av_sigmaI/netI 0.0544
_diffrn_reflns_limit_h_max 14
_diffrn_reflns_limit_h_min -14
_diffrn_reflns_limit_k_max 10
_diffrn_reflns_limit_k_min -10
_diffrn_reflns_limit_l_max 47
_diffrn_reflns_limit_l_min -46
_diffrn_reflns_number 9232
_diffrn_reflns_theta_max 25.00
_diffrn_reflns_theta_min 2.75
_exptl_absorpt_coefficient_mu 0.911
_exptl_absorpt_correction_T_max 0.9307
_exptl_absorpt_correction_T_min 0.7718
_exptl_absorpt_correction_type empirical
_exptl_crystal_colour 'Pale blue/green dichroic'
_exptl_crystal_density_diffrn 1.566
_exptl_crystal_description 'diamond plates'
_exptl_crystal_F_000 2256
_exptl_crystal_size_max 0.30
_exptl_crystal_size_mid 0.24
_exptl_crystal_size_min 0.08
_refine_diff_density_max 0.297
_refine_diff_density_min -0.353
_refine_diff_density_rms 0.055
_refine_ls_extinction_method none
_refine_ls_goodness_of_fit_all 1.046
_refine_ls_goodness_of_fit_obs 1.092
_refine_ls_matrix_type full
_refine_ls_number_parameters 348
_refine_ls_number_reflns 3687
_refine_ls_number_restraints 14
_refine_ls_restrained_S_all 1.072
_refine_ls_restrained_S_obs 1.089
_refine_ls_R_factor_all 0.0468
_refine_ls_R_factor_obs 0.0340
_refine_ls_shift/esd_max 0.001
_refine_ls_shift/esd_mean 0.000
_refine_ls_structure_factor_coef Fsqd
_refine_ls_weighting_details 'w=1/[\s^2^(Fo^2^)+(0.0267P)^2^+4.1243P] where P=(Fo^2^+2Fc^2^)/3'
_refine_ls_weighting_scheme calc
_refine_ls_wR_factor_all 0.0850
_refine_ls_wR_factor_obs 0.0775
_reflns_number_observed 3157
_reflns_number_total 3864
_reflns_observed_criterion >2sigma(I)
_cod_data_source_file ic035193gsi20031015_051854_3.cif
_cod_data_source_block Compound_3
_cod_depositor_comments
;
The following automatic conversions were performed:
'_symmetry_cell_setting' value 'Monoclinic' changed to 'monoclinic'
according to '/home/saulius/struct/CIF-dictionaries/cif_core.dic'
dictionary named 'cif_core.dic' version 2.4.1 from
2010-06-29.

'_exptl_absorpt_correction_type' value 'Empirical' changed to
'empirical' according to
'/home/saulius/struct/CIF-dictionaries/cif_core.dic' dictionary named
'cif_core.dic' version 2.4.1 from 2010-06-29.

Automatic conversion script
Id: cif_fix_enum 1527 2010-12-29 10:47:43Z saulius 

The following automatic conversions were performed:

'_refine_ls_weighting_scheme' value 'calc
w=1/[\s^2^(Fo^2^)+(0.0267P)^2^+4.1243P] where P=(Fo^2^+2Fc^2^)/3' was
changed to 'calc'. New tag '_refine_ls_weighting_details' was
created. The value of the new tag was set to
'w=1/[\s^2^(Fo^2^)+(0.0267P)^2^+4.1243P] where P=(Fo^2^+2Fc^2^)/3'.

Automatic conversion script
Id: cif_fix_values 3143 2015-03-26 13:38:13Z robertas 
;
_cod_database_code 4310577

loop_
_symmetry_equiv_pos_as_xyz
'x, y, z'
'-x, y, -z+1/2'
'x+1/2, y+1/2, z'
'-x+1/2, y+1/2, -z+1/2'
'-x, -y, -z'
'x, -y, z-1/2'
'-x+1/2, -y+1/2, -z'
'x+1/2, -y+1/2, z-1/2'

loop_
_atom_site_aniso_label
_atom_site_aniso_U_11
_atom_site_aniso_U_22
_atom_site_aniso_U_33
_atom_site_aniso_U_23
_atom_site_aniso_U_13
_atom_site_aniso_U_12
Ni 0.0256(2) 0.0174(2) 0.0206(2) 0.00121(14) -0.00053(13) -0.00263(14)
O1 0.0382(10) 0.0219(10) 0.0242(10) 0.0000(8) -0.0019(8) -0.0066(8)
C1 0.0237(13) 0.0188(14) 0.0245(13) -0.0007(11) 0.0072(11) -0.0012(11)
O2 0.0348(10) 0.0231(10) 0.0256(10) 0.0015(8) -0.0019(8) -0.0029(8)
C2 0.0225(13) 0.0237(15) 0.0228(14) -0.0037(11) 0.0050(11) -0.0005(11)
O3 0.0373(10) 0.0288(11) 0.0259(10) -0.0001(8) 0.0019(8) -0.0142(9)
C3 0.0245(13) 0.0264(15) 0.0221(13) -0.0021(11) 0.0056(11) -0.0043(12)
C4 0.0246(13) 0.0257(15) 0.0189(12) -0.0004(11) 0.0047(10) -0.0021(11)
N5 0.0335(12) 0.0247(13) 0.0219(12) 0.0004(10) -0.0011(9) -0.0089(10)
C6 0.033(2) 0.040(2) 0.029(2) 0.0030(13) 0.0032(12) -0.0003(13)
C7 0.039(2) 0.053(2) 0.026(2) 0.0067(14) -0.0016(13) 0.0113(15)
C8 0.040(2) 0.048(2) 0.034(2) -0.0105(15) -0.0110(13) 0.008(2)
C9 0.044(2) 0.032(2) 0.046(2) -0.0074(15) -0.0116(15) -0.0003(14)
C10 0.039(2) 0.027(2) 0.033(2) -0.0008(13) -0.0024(13) -0.0009(13)
C11 0.0306(14) 0.028(2) 0.0226(14) -0.0034(12) 0.0016(11) 0.0017(12)
O21 0.0357(10) 0.0184(10) 0.0248(10) 0.0020(8) -0.0018(8) -0.0070(8)
C21 0.0229(13) 0.0189(14) 0.0213(13) -0.0008(10) 0.0036(10) -0.0009(11)
O22 0.0371(11) 0.0262(10) 0.0303(10) 0.0069(8) -0.0105(9) -0.0081(8)
C22 0.0228(13) 0.0214(14) 0.0258(14) -0.0007(11) 0.0028(11) 0.0006(11)
O23 0.0318(10) 0.0199(10) 0.0362(11) 0.0034(8) -0.0062(8) -0.0054(8)
C23 0.0218(12) 0.0217(15) 0.0252(13) -0.0007(11) 0.0007(10) 0.0009(11)
C24 0.0218(13) 0.0192(14) 0.0223(13) -0.0018(11) 0.0034(10) 0.0010(10)
N25 0.0267(12) 0.0197(12) 0.0230(11) 0.0014(9) -0.0011(9) -0.0045(10)
C26 0.0309(14) 0.0262(15) 0.0242(14) -0.0005(11) 0.0021(11) -0.0029(11)
C27 0.038(2) 0.037(2) 0.0213(14) 0.0019(12) -0.0016(12) 0.0008(13)
C28 0.049(2) 0.032(2) 0.029(2) 0.0117(13) -0.0001(13) -0.0019(14)
C29 0.046(2) 0.029(2) 0.034(2) 0.0044(13) -0.0001(13) -0.0108(13)
C30 0.0324(14) 0.029(2) 0.0251(14) 0.0037(12) -0.0011(11) -0.0027(12)
C31 0.0262(13) 0.0208(14) 0.0231(13) 0.0013(11) 0.0053(11) 0.0038(11)
O32 0.0267(10) 0.0214(11) 0.0280(10) 0.0016(8) -0.0014(8) -0.0017(8)
O33 0.0283(10) 0.0192(10) 0.0233(10) 0.0026(8) 0.0005(8) -0.0020(8)
O34 0.0245(9) 0.0216(11) 0.0249(10) 0.0003(8) -0.0016(8) -0.0011(8)
O35 0.0352(10) 0.0214(11) 0.0301(11) 0.0033(9) 0.0097(8) -0.0006(9)
O40 0.0325(10) 0.0229(10) 0.0243(10) 0.0028(8) -0.0003(8) -0.0047(8)
O50 0.0383(12) 0.0416(13) 0.0380(12) 0.0054(10) -0.0039(10) -0.0080(10)

loop_
_atom_site_label
_atom_site_type_symbol
_atom_site_fract_x
_atom_site_fract_y
_atom_site_fract_z
_atom_site_U_iso_or_equiv
_atom_site_thermal_displace_type
_atom_site_occupancy
_atom_site_calc_flag
_atom_site_refinement_flags
_atom_site_disorder_group
Ni Ni 0.62666(2) 0.36819(3) 0.445468(8) 0.02154(11) Uani 1 d . .
O1 O 0.52762(14) 0.2962(2) 0.40442(4) 0.0286(4) Uani 1 d . .
C1 C 0.4763(2) 0.1815(3) 0.39732(6) 0.0220(5) Uani 1 d . .
O2 O 0.51471(14) -0.0254(2) 0.43689(4) 0.0283(4) Uani 1 d . .
C2 C 0.4688(2) 0.0366(3) 0.41144(6) 0.0228(6) Uani 1 d . .
O3 O 0.33436(14) -0.1121(2) 0.37419(4) 0.0309(4) Uani 1 d . .
C3 C 0.3869(2) -0.0020(3) 0.38262(6) 0.0241(6) Uani 1 d . .
C4 C 0.3981(2) 0.1441(3) 0.36956(6) 0.0229(6) Uani 1 d . .
N5 N 0.3611(2) 0.2301(2) 0.34386(5) 0.0271(5) Uani 1 d D .
H5 H 0.3875(19) 0.3207(11) 0.3439(7) 0.037(8) Uiso 1 d D .
C6 C 0.28512(13) 0.2922(2) 0.28797(4) 0.0339(7) Uani 1 d G .
H6A H 0.33203(13) 0.3734(2) 0.28912(4) 0.041 Uiso 1 calc R .
C7 C 0.21426(15) 0.2662(2) 0.25901(4) 0.0399(8) Uani 1 d G .
H7A H 0.2127(2) 0.3296(3) 0.24036(4) 0.048 Uiso 1 calc R .
C8 C 0.14563(13) 0.1474(2) 0.25732(4) 0.0421(8) Uani 1 d G .
H8A H 0.0972(2) 0.1296(3) 0.23752(4) 0.050 Uiso 1 calc R .
C9 C 0.14785(13) 0.0545(2) 0.28460(5) 0.0421(8) Uani 1 d G .
H9A H 0.1009(2) -0.0267(2) 0.28345(6) 0.051 Uiso 1 calc R .
C10 C 0.21871(14) 0.0805(2) 0.31357(4) 0.0335(7) Uani 1 d G .
H10A H 0.2202(2) 0.0171(2) 0.33221(5) 0.040 Uiso 1 calc R .
C11 C 0.28735(13) 0.1994(2) 0.31525(3) 0.0274(6) Uani 1 d G .
O21 O 0.63635(13) 0.5406(2) 0.41404(4) 0.0268(4) Uani 1 d . .
C21 C 0.6799(2) 0.6621(3) 0.41680(6) 0.0210(5) Uani 1 d . .
O22 O 0.81020(14) 0.7070(2) 0.46859(4) 0.0325(5) Uani 1 d . .
C22 C 0.7600(2) 0.7367(3) 0.44092(6) 0.0233(6) Uani 1 d . .
O23 O 0.80084(13) 0.9817(2) 0.41844(4) 0.0302(4) Uani 1 d . .
C23 C 0.7525(2) 0.8632(3) 0.41797(6) 0.0231(6) Uani 1 d . .
C24 C 0.6709(2) 0.7865(3) 0.39563(6) 0.0210(5) Uani 1 d . .
N25 N 0.6049(2) 0.8021(2) 0.36689(5) 0.0235(5) Uani 1 d D .
H25 H 0.5571(16) 0.7302(19) 0.3617(7) 0.039(8) Uiso 1 d D .
C26 C 0.51613(12) 0.90586(15) 0.31637(4) 0.0272(6) Uani 1 d G .
H26A H 0.47089(12) 0.82297(15) 0.31379(4) 0.033 Uiso 1 calc R .
C27 C 0.50332(13) 1.0157(2) 0.29258(3) 0.0325(7) Uani 1 d G .
H27A H 0.4493(2) 1.0079(3) 0.27375(5) 0.039 Uiso 1 calc R .
C28 C 0.56953(14) 1.1370(2) 0.29636(4) 0.0374(7) Uani 1 d G .
H28A H 0.5608(2) 1.2121(2) 0.28011(5) 0.045 Uiso 1 calc R .
C29 C 0.64854(13) 1.1484(2) 0.32393(4) 0.0370(7) Uani 1 d G .
H29A H 0.6938(2) 1.2313(2) 0.32651(6) 0.044 Uiso 1 calc R .
C30 C 0.66135(12) 1.0386(2) 0.34771(3) 0.0292(6) Uani 1 d G .
H30A H 0.7154(2) 1.0464(2) 0.36655(5) 0.035 Uiso 1 calc R .
C31 C 0.59515(13) 0.91727(15) 0.34394(4) 0.0232(6) Uani 1 d G .
O32 O 0.71517(14) 0.4597(2) 0.48660(4) 0.0258(4) Uani 1 d D .
H32A H 0.7511(19) 0.5379(19) 0.4807(7) 0.048(9) Uiso 1 d D .
H32B H 0.7676(17) 0.4031(27) 0.4971(7) 0.057(10) Uiso 1 d D .
O33 O 0.61372(14) 0.1876(2) 0.47544(4) 0.0238(4) Uani 1 d D .
H33A H 0.5833(24) 0.1133(23) 0.4632(7) 0.070(12) Uiso 1 d D .
H33B H 0.5684(18) 0.2089(33) 0.4904(5) 0.055(10) Uiso 1 d D .
O34 O 0.49366(13) 0.4584(2) 0.46202(4) 0.0241(4) Uani 1 d D .
H34A H 0.4348(13) 0.4620(30) 0.4466(5) 0.047(9) Uiso 1 d D .
H34B H 0.5039(29) 0.5426(19) 0.4732(8) 0.079(12) Uiso 1 d D .
O35 O 0.76146(15) 0.2748(2) 0.43040(5) 0.0284(4) Uani 1 d D .
H35A H 0.7829(22) 0.3087(32) 0.4114(4) 0.054(10) Uiso 1 d D .
H35B H 0.7703(27) 0.1786(6) 0.4285(9) 0.077(12) Uiso 1 d D .
O40 O 0.47738(14) 0.2557(2) 0.51936(4) 0.0269(4) Uani 1 d D .
H40A H 0.4166(14) 0.2496(34) 0.5048(6) 0.059(10) Uiso 1 d D .
H40B H 0.4742(27) 0.1878(28) 0.5352(6) 0.077(12) Uiso 1 d D .
O50 O 0.4575(2) 0.5380(2) 0.35860(5) 0.0401(5) Uani 1 d D .
H50B H 0.4015(20) 0.5821(40) 0.3664(10) 0.101(16) Uiso 1 d D .
H50A H 0.4919(38) 0.4980(54) 0.3774(8) 0.168(24) Uiso 1 d D .

loop_
_atom_type_symbol
_atom_type_description
_atom_type_scat_dispersion_real
_atom_type_scat_dispersion_imag
_atom_type_scat_source
C C 0.0033 0.0016 'International Tables Vol C Tables 4.2.6.8 and 6.1.1.4'
H H 0.0000 0.0000 'International Tables Vol C Tables 4.2.6.8 and 6.1.1.4'
N N 0.0061 0.0033 'International Tables Vol C Tables 4.2.6.8 and 6.1.1.4'
O O 0.0106 0.0060 'International Tables Vol C Tables 4.2.6.8 and 6.1.1.4'
Ni Ni 0.3393 1.1124 'International Tables Vol C Tables 4.2.6.8 and 6.1.1.4'

loop_
_geom_angle_atom_site_label_1
_geom_angle_atom_site_label_2
_geom_angle_atom_site_label_3
_geom_angle
_geom_angle_site_symmetry_1
_geom_angle_site_symmetry_3
_geom_angle_publ_flag
O1 Ni O34 87.84(7) . . ?
O1 Ni O21 80.37(7) . . ?
O34 Ni O21 89.94(7) . . ?
O1 Ni O32 173.74(7) . . ?
O34 Ni O32 86.91(7) . . ?
O21 Ni O32 96.21(7) . . ?
O1 Ni O35 93.41(7) . . ?
O34 Ni O35 178.12(7) . . ?
O21 Ni O35 91.66(7) . . ?
O32 Ni O35 91.93(7) . . ?
O1 Ni O33 97.05(7) . . ?
O34 Ni O33 90.65(7) . . ?
O21 Ni O33 177.33(7) . . ?
O32 Ni O33 86.43(7) . . ?
O35 Ni O33 87.80(7) . . ?
C1 O1 Ni 134.3(2) . . ?
O1 C1 C4 131.4(2) . . ?
O1 C1 C2 138.0(2) . . ?
C4 C1 C2 90.6(2) . . ?
O2 C2 C1 134.0(2) . . ?
O2 C2 C3 136.7(2) . . ?
C1 C2 C3 89.4(2) . . ?
O3 C3 C4 137.3(2) . . ?
O3 C3 C2 134.4(2) . . ?
C4 C3 C2 88.3(2) . . ?
N5 C4 C1 126.4(2) . . ?
N5 C4 C3 141.9(2) . . ?
C1 C4 C3 91.7(2) . . ?
C4 N5 C11 129.5(2) . . ?
C7 C6 C11 120.0 . . ?
C8 C7 C6 120.0 . . ?
C9 C8 C7 120.0 . . ?
C10 C9 C8 120.0 . . ?
C9 C10 C11 120.0 . . ?
C10 C11 C6 120.0 . . ?
C10 C11 N5 122.30(14) . . ?
C6 C11 N5 117.69(14) . . ?
C21 O21 Ni 134.9(2) . . ?
O21 C21 C24 132.3(2) . . ?
O21 C21 C22 137.1(2) . . ?
C24 C21 C22 90.6(2) . . ?
O22 C22 C21 135.4(2) . . ?
O22 C22 C23 135.9(2) . . ?
C21 C22 C23 88.6(2) . . ?
O23 C23 C24 137.4(2) . . ?
O23 C23 C22 133.6(2) . . ?
C24 C23 C22 89.0(2) . . ?
N25 C24 C21 126.5(2) . . ?
N25 C24 C23 141.8(2) . . ?
C21 C24 C23 91.7(2) . . ?
C24 N25 C31 129.8(2) . . ?
C27 C26 C31 120.0 . . ?
C28 C27 C26 120.0 . . ?
C27 C28 C29 120.0 . . ?
C28 C29 C30 120.0 . . ?
C31 C30 C29 120.0 . . ?
C30 C31 C26 120.0 . . ?
C30 C31 N25 122.69(12) . . ?
C26 C31 N25 117.31(12) . . ?

loop_
_geom_bond_atom_site_label_1
_geom_bond_atom_site_label_2
_geom_bond_distance
_geom_bond_site_symmetry_2
_geom_bond_publ_flag
Ni O1 2.042(2) . ?
Ni O34 2.046(2) . ?
Ni O21 2.047(2) . ?
Ni O32 2.050(2) . ?
Ni O35 2.053(2) . ?
Ni O33 2.077(2) . ?
O1 C1 1.254(3) . ?
C1 C4 1.428(3) . ?
C1 C2 1.463(3) . ?
O2 C2 1.246(3) . ?
C2 C3 1.487(3) . ?
O3 C3 1.235(3) . ?
C3 C4 1.463(3) . ?
C4 N5 1.338(3) . ?
N5 C11 1.407(2) . ?
C6 C7 1.39 . ?
C6 C11 1.39 . ?
C7 C8 1.39 . ?
C8 C9 1.39 . ?
C9 C10 1.39 . ?
C10 C11 1.39 . ?
O21 C21 1.247(3) . ?
C21 C24 1.427(3) . ?
C21 C22 1.472(3) . ?
O22 C22 1.235(3) . ?
C22 C23 1.485(3) . ?
O23 C23 1.250(3) . ?
C23 C24 1.454(3) . ?
C24 N25 1.338(3) . ?
N25 C31 1.404(2) . ?
C26 C27 1.39 . ?
C26 C31 1.39 . ?
C27 C28 1.39 . ?
C28 C29 1.39 . ?
C29 C30 1.39 . ?
C30 C31 1.39 . ?
